data_2102374
loop_
_publ_author_name
'Marsh, Richard E.'

_publ_section_title
;
 Space group <i>Cc</i>: an update
;
_journal_issue 2
_journal_name_full 'Acta Crystallographica Section B'
_journal_page_first 252
_journal_page_last 253
_journal_paper_doi 10.1107/S0108768104003878
_journal_volume 60
_journal_year 2004
_chemical_formula_moiety 'C51 H62 N4 Rh2'
_chemical_formula_sum 'C51 H62 N4 Rh2'
_space_group_crystal_system monoclinic
_space_group_IT_number 15
_space_group_name_Hall '-C 2yc'
_space_group_name_H-M_alt 'C 1 2/c 1'
_audit_creation_method CRYM
_cell_angle_alpha 90
_cell_angle_beta 120.90
_cell_angle_gamma 90
_cell_formula_units_Z 4
_cell_length_a 15.5380
_cell_length_b 23.0700
_cell_length_c 14.5210
_cell_volume 4466.418
_cod_data_source_file bk0142.cif
_cod_data_source_block LONJON
_cod_depositor_comments
;
 Updating space group information and adding the symmetry operation list.

 Antanas Vaitkus,
 2018-06-14

 Adding the _cell_formula_units_Z data item.

 Antanas Vaitkus,
 2017-08-05

  Added moiety chemical formula from Marsh (2004) paper.
  The summary chemical formula is calculated from moiety formula using
  AdHocParser
  (svn://www.crystallography.net/cod-tools/trunk/Formulae/AdHocParser.yp,
  revision 1441.)

  Andrius Merkys
  2013-11-11
;
_cod_original_sg_symbol_H-M C2/c
_cod_database_code 2102374

loop_
_space_group_symop_id
_space_group_symop_operation_xyz
1 x,y,z
2 -x,y,-z+1/2
3 -x,-y,-z
4 x,-y,z+1/2
5 x+1/2,y+1/2,z
6 -x+1/2,y+1/2,-z+1/2
7 -x+1/2,-y+1/2,-z
8 x+1/2,-y+1/2,z+1/2

loop_
_atom_site_label
_atom_site_type_symbol
_atom_site_fract_x
_atom_site_fract_y
_atom_site_fract_z
Rh1 Rh -0.13742 0.38470 0.24479
N1 N -0.25925 0.43290 0.20435
N2 N -0.18335 0.32470 0.31370
C1 C -0.42450 0.45950 0.17445
C2 C -0.33685 0.41845 0.21385
C3 C -0.34420 0.36600 0.25790
C4 C -0.27185 0.32335 0.30700
C5 C -0.29750 0.27245 0.35475
C6 C -0.26110 0.49050 0.16520
C7 C -0.22080 0.53545 0.24025
C8 C -0.17105 0.52345 0.35785
C9 C -0.22645 0.59185 0.20160
C10 C -0.26785 0.60200 0.09540
C11 C -0.30485 0.55750 0.02235
C12 C -0.30320 0.50055 0.05610
C13 C -0.34945 0.45225 -0.02300
C14 C -0.11305 0.28010 0.37495
C15 C -0.10585 0.23080 0.32430
C16 C -0.17455 0.22170 0.20575
C17 C -0.03520 0.18890 0.38610
C18 C 0.02475 0.19540 0.49605
C19 C 0.01555 0.24370 0.54505
C20 C -0.05295 0.28715 0.48595
C21 C -0.06000 0.34120 0.54010
C22 C 0.00000 0.34031 0.25000
C23 C -0.07255 0.36960 0.15340
C24 C -0.07670 0.43075 0.16030
C25 C 0.00000 0.45960 0.25000
C28 C 0.00000 0.52537 0.25000
C29 C 0.13050 0.33805 0.45165
H1 H -0.40330 0.49375 0.21825
H2 H -0.47740 0.44095 0.17935
H3 H -0.44875 0.47015 0.10055
H4 H -0.40485 0.35900 0.25365
H5 H -0.29360 0.23685 0.32215
H6 H -0.36460 0.27685 0.34160
H7 H -0.25055 0.27115 0.43080
H8 H -0.11910 0.49605 0.37715
H9 H -0.21860 0.50820 0.37445
H10 H -0.14355 0.55810 0.39800
H11 H -0.20075 0.62295 0.24990
H12 H -0.27160 0.64020 0.07125
H13 H -0.33145 0.56535 -0.05085
H14 H -0.41210 0.44225 -0.03240
H15 H -0.30760 0.41955 0.00135
H16 H -0.35865 0.46375 -0.08955
H17 H -0.14965 0.19390 0.18075
H18 H -0.18230 0.25525 0.16810
H19 H -0.23620 0.21015 0.19190
H20 H -0.02800 0.15595 0.35280
H21 H 0.07160 0.16695 0.53680
H22 H 0.05575 0.24765 0.61910
H23 H -0.05080 0.37460 0.50815
H24 H -0.00995 0.34050 0.61370
H25 H -0.12370 0.34320 0.53350
H26 H 0.00000 0.29960 0.25000
H27 H -0.13030 0.45175 0.10525
H29 H 0.02695 0.53665 0.31340
H31 H 0.00000 0.54450 0.25000
H32 H 0.19790 0.35165 0.49000
H33 H 0.13025 0.29760 0.43865
H34 H 0.10060 0.34450 0.49425
